data_1509762
loop_
_publ_author_name
'Deibele, S.'
'Jansen, M.'

_publ_section_title
;
 Bismuth in Ag2 Bi O3: Tetravalent or internally disproportionated ?
;
_journal_name_full 'Journal of Solid State Chemistry'
_journal_page_first 117
_journal_page_last 121
_journal_paper_doi 10.1006/jssc.1999.8186
_journal_volume 147
_journal_year 1999
_chemical_formula_sum 'Ag2 Bi O3'
_chemical_name_systematic 'Ag2 (Bi O3)'
_space_group_IT_number 52
_symmetry_space_group_name_Hall '-P 2a 2bc'
_symmetry_space_group_name_H-M 'P n n a'
_cell_angle_alpha 90
_cell_angle_beta 90
_cell_angle_gamma 90
_cell_formula_units_Z 4
_cell_length_a 5.975
_cell_length_b 6.311
_cell_length_c 9.563
_cell_volume 360.604
_citation_journal_id_ASTM JSSCBI
_cod_data_source_file silver2-3_25.cif
_cod_data_source_block Ag2Bi1O3
_cod_original_cell_volume 360.6037
_cod_original_formula_sum 'Ag2 Bi1 O3'
_cod_database_code 1509762

loop_
_symmetry_equiv_pos_as_xyz
x,y,z
-x+1/2,-y,z
x,-y+1/2,-z+1/2
-x+1/2,y+1/2,-z+1/2
-x,-y,-z
x-1/2,y,-z
-x,y-1/2,z-1/2
x-1/2,-y-1/2,z-1/2

loop_
_atom_site_label
_atom_site_type_symbol
_atom_site_fract_x
_atom_site_fract_y
_atom_site_fract_z
_atom_site_occupancy
_atom_site_U_iso_or_equiv
Bi1 Bi+5 0.25 0 0.10415 1 0.0
Ag1 Ag 0 0 0.5 1 0.0
Ag2 Ag 0.7758 0.25 0.25 1 0.0
O1 O-2 0.5669 0.1796 0.0603 1 0.0
O2 O-2 0.143 0.25 0.25 1 0.0
